data_2300216
loop_
_publ_author_name
'Stone, Kevin H.'
'Lapidus, Saul H.'
'Stephens, Peter W.'

_publ_section_title
;
 Implementation and use of robust refinement in powder diffraction in
 the presence of impurities
;
_journal_coeditor_code DB5058
_journal_issue 3
_journal_name_full 'Journal of Applied Crystallography'
_journal_page_first 385
_journal_page_last 391
_journal_paper_doi 10.1107/S0021889809008450
_journal_volume 42
_journal_year 2009
_chemical_formula_moiety 'C13 H18 O2'
_chemical_formula_structural 'C13 H18 O2'
_chemical_formula_sum 'C13 H18 O2'
_chemical_formula_weight 206.27
_chemical_name_common ibuprofen
_space_group_crystal_system monoclinic
_space_group_IT_number 14
_space_group_name_Hall '-P 2ybc'
_space_group_name_H-M_alt 'P 1 21/c 1'
_cell_angle_alpha 90
_cell_angle_beta 99.437(3)
_cell_angle_gamma 90
_cell_formula_units_Z 4
_cell_length_a 14.6682(8)
_cell_length_b 7.8889(4)
_cell_length_c 10.7276(4)
_cell_volume 1224.55(10)
_diffrn_radiation_monochromator 'double Si(111)'
_diffrn_radiation_wavelength 0.698291
_cod_data_source_file db5058.cif
_cod_data_source_block Ib_68%_Robust
_cod_depositor_comments
;
 Updating space group information.

 Antanas Vaitkus,
 2018-06-07

The following automatic conversions were performed:
'_space_group_crystal_system' value 'Monoclinic' changed to 'monoclinic'
according to '/home/saulius/struct/CIF-dictionaries/cif_core.dic'
dictionary named 'cif_core.dic' version 2.4.1 from 2010-06-29.

Automatic conversion script
Id: cif_fix_enum 1527 2010-12-29 10:47:43Z saulius 
;
_cod_database_code 2300216

loop_
_space_group_symop_id
_space_group_symop_operation_xyz
1 x,y,z
2 -x,y+1/2,-z+1/2
3 -x,-y,-z
4 x,-y+1/2,z+1/2

loop_
_atom_site_type_symbol
_atom_site_label
_atom_site_fract_x
_atom_site_fract_y
_atom_site_fract_z
_atom_site_occupancy
C C1a 0.7004545 0.6308262 1.07573 1
C C2a 0.6545302 0.4913585 1.013697 1
C C3a 0.6942957 0.4026423 0.9231168 1
C C4a 0.7799855 0.4533938 0.8945696 1
C C5a 0.8259098 0.5928615 0.9566028 1
C C6a 0.7861443 0.6815777 1.047183 1
C C7a 0.6547148 0.7328709 1.179919 1
C C8a 0.5975447 0.5962394 1.247682 1
C C9a 0.574268 0.8494645 1.103493 1
C C10a 0.8257252 0.3513491 0.7903806 1
C C11a 0.909556 0.2401765 0.8645449 1
C C12a 0.9580826 0.1850329 0.7465594 1
C C13a 0.8606604 0.08651834 0.9271827 1
O O1a 0.6177148 0.988814 1.100374 1
O O2a 0.5008716 0.8088289 1.062039 1
H H1a 0.606803 1.034676 1.01228 1
H H7a 0.7040419 0.7946419 1.237876 1
H H8a 0.5562047 0.6566877 1.298449 1
H H8b 0.5637142 0.5180128 1.182669 1
H H8c 0.6415037 0.5159907 1.298663 1
H H2a 0.5933254 0.4551087 1.034087 1
H H3a 0.6614938 0.3030261 0.878809 1
H H5a 0.8871146 0.6291113 0.9362126 1
H H6a 0.8189462 0.7811939 1.091491 1
H H10a 0.7769885 0.2840437 0.7356547 1
H H10b 0.8589796 0.4325456 0.7420487 1
H H11a 0.9509199 0.3143721 0.9248058 1
H H12a 1.017492 0.2482994 0.7496914 1
H H12b 0.9657617 0.0590815 0.7464403 1
H H12c 0.9139088 0.2024348 0.6661176 1
H H13a 0.9089772 0.007537344 0.9707088 1
H H13b 0.8193469 0.1332926 0.984261 1
H H13c 0.8146499 0.03010808 0.8610352 1

loop_
_atom_type_symbol
_atom_type_description
_atom_type_scat_dispersion_real
_atom_type_scat_dispersion_imag
_atom_type_scat_source
? ? ? ? ?
